data_2230654
loop_
_publ_author_name
'Elkhamlichi, Aouicha'
'Lachkar, Mohammed'
'El Bali, Brahim'
'Dusek, Michal'
'Fejfarova, Karla'

_publ_section_title
;
 Orthorhombic polymorph of
 (6,7-dimethoxy-1,2,3,4-tetrahydroisoquinolin-1-yl)methanol
;
_journal_coeditor_code HB5884
_journal_issue 7
_journal_name_full 'Acta Crystallographica Section E'
_journal_page_first o1734
_journal_page_last o1735
_journal_paper_doi 10.1107/S1600536811019866
_journal_volume 67
_journal_year 2011
_chemical_formula_iupac 'C12 H17 N O3'
_chemical_formula_moiety 'C12 H17 N O3'
_chemical_formula_sum 'C12 H17 N O3'
_chemical_formula_weight 223.27
_chemical_name_systematic
;
(6,7-dimethoxy-1,2,3,4-tetrahydroisoquinolin-1-yl)methanol
;
_space_group_IT_number 19
_symmetry_cell_setting orthorhombic
_symmetry_space_group_name_Hall 'P 2ac 2ab'
_symmetry_space_group_name_H-M 'P 21 21 21'
_cell_angle_alpha 90
_cell_angle_beta 90
_cell_angle_gamma 90
_cell_formula_units_Z 8
_cell_length_a 8.9917(11)
_cell_length_b 13.4769(12)
_cell_length_c 18.576(4)
_cell_measurement_reflns_used 9027
_cell_measurement_temperature 150
_cell_measurement_theta_max 26.50
_cell_measurement_theta_min 2.51
_cell_volume 2251.0(6)
_computing_cell_refinement 'Crysalis RED (Oxford Diffraction, 2005)'
_computing_data_collection 'Crysalis CCD (Oxford Diffraction, 2005)'
_computing_data_reduction 'Crysalis RED (Oxford Diffraction, 2005)'
_computing_molecular_graphics 'DIAMOND (Brandenburg & Putz, 2005) and COOT (Emsley <i>et al.</i>, 2010)'
_computing_publication_material '<i>JANA2006</i> (Pet\<r\'i\<cek <i>et al.</i>, 2006)'
_computing_structure_refinement '<i>JANA2006</i> (Pet\<r\'i\<cek <i>et al.</i>, 2006)'
_computing_structure_solution 'SIR2002 (Burla <i>et al.</i>, 2003)'
_diffrn_ambient_temperature 150
_diffrn_detector_area_resol_mean 8.3438
_diffrn_measured_fraction_theta_full 0.99
_diffrn_measured_fraction_theta_max 0.99
_diffrn_measurement_device_type 'Oxford Diffraction Xcalibur 2 diffractometer with a Sapphire 2 CCD detector'
_diffrn_measurement_method 'Rotation method data acquisition using \w'
_diffrn_radiation_monochromator graphite
_diffrn_radiation_source 'X-ray tube'
_diffrn_radiation_type 'Mo K\a'
_diffrn_radiation_wavelength 0.71069
_diffrn_reflns_av_R_equivalents 0.0539
_diffrn_reflns_av_sigmaI/netI 0.0468
_diffrn_reflns_limit_h_max 11
_diffrn_reflns_limit_h_min -11
_diffrn_reflns_limit_k_max 16
_diffrn_reflns_limit_k_min -16
_diffrn_reflns_limit_l_max 23
_diffrn_reflns_limit_l_min -23
_diffrn_reflns_number 30187
_diffrn_reflns_reduction_process
; Integration of the CCD images was done by program Crysalis RED
(Oxford diffraction, 2005). The same program was used for indexing of the
crystal shape, its refinement and absorption correction.
;
_diffrn_reflns_theta_full 26.62
_diffrn_reflns_theta_max 26.62
_diffrn_reflns_theta_min 2.52
_exptl_absorpt_coefficient_mu 0.094
_exptl_absorpt_correction_type none
_exptl_crystal_colour colorless
_exptl_crystal_density_diffrn 1.3172
_exptl_crystal_density_method 'not measured'
_exptl_crystal_description irregular
_exptl_crystal_F_000 960
_exptl_crystal_size_max 0.51
_exptl_crystal_size_mid 0.35
_exptl_crystal_size_min 0.32
_refine_diff_density_max 0.24
_refine_diff_density_min -0.15
_refine_ls_extinction_method none
_refine_ls_goodness_of_fit_ref 1.15
_refine_ls_hydrogen_treatment mixed
_refine_ls_number_constraints 124
_refine_ls_number_parameters 301
_refine_ls_number_reflns 2679
_refine_ls_number_restraints 0
_refine_ls_R_factor_all 0.0731
_refine_ls_R_factor_gt 0.0414
_refine_ls_shift/su_max 0.0036
_refine_ls_shift/su_mean 0.0004
_refine_ls_structure_factor_coef Fsqd
_refine_ls_weighting_details w=1/[\s^2^(I)+0.0016I^2^]
_refine_ls_weighting_scheme sigma
_refine_ls_wR_factor_gt 0.0862
_refine_ls_wR_factor_ref 0.0910
_reflns_number_gt 1515
_reflns_number_total 2679
_reflns_threshold_expression I>3\s(I)
_cod_data_source_file hb5884.cif
_cod_data_source_block I
_cod_database_code 2230654
_cod_database_fobs_code 2230654

loop_
_symmetry_equiv_pos_site_id
_symmetry_equiv_pos_as_xyz
1 x,y,z
2 -x+1/2,-y,z+1/2
3 -x,y+1/2,-z+1/2
4 x+1/2,-y+1/2,-z

loop_
_atom_site_type_symbol
_atom_site_label
_atom_site_fract_x
_atom_site_fract_y
_atom_site_fract_z
_atom_site_U_iso_or_equiv
_atom_site_adp_type
_atom_site_calc_flag
_atom_site_refinement_flags
_atom_site_occupancy
_atom_site_symmetry_multiplicity
_atom_site_disorder_assembly
_atom_site_disorder_group
O O1 0.2415(2) 0.53891(18) 0.36542(11) 0.0430(7) Uani d . 1 4 . .
O O2 0.4410(2) 0.45708(14) 0.02813(11) 0.0351(7) Uani d . 1 4 . .
O O3 0.6069(2) 0.30148(13) 0.02562(11) 0.0333(7) Uani d . 1 4 . .
O O4 0.2946(2) -0.04072(18) 0.15204(13) 0.0501(8) Uani d . 1 4 . .
O O5 0.0403(2) 0.05130(14) 0.48188(10) 0.0355(7) Uani d . 1 4 . .
O O6 -0.0888(2) 0.22154(13) 0.47614(11) 0.0369(7) Uani d . 1 4 . .
N N1 0.4198(3) 0.37470(18) 0.34959(13) 0.0347(9) Uani d . 1 4 . .
N N2 0.0505(3) 0.09105(18) 0.15335(14) 0.0377(10) Uani d . 1 4 . .
C C1 0.3258(4) 0.4076(2) 0.28954(16) 0.0375(11) Uani d . 1 4 . .
C C2 0.4044(3) 0.3779(2) 0.21914(17) 0.0319(10) Uani d . 1 4 . .
C C3 0.3811(3) 0.4319(2) 0.15544(16) 0.0335(10) Uani d . 1 4 . .
C C4 0.4524(3) 0.4070(2) 0.09213(16) 0.0298(10) Uani d . 1 4 . .
C C5 0.5455(3) 0.3232(2) 0.09070(15) 0.0281(10) Uani d . 1 4 . .
C C6 0.5657(3) 0.2694(2) 0.15306(16) 0.0291(10) Uani d . 1 4 . .
C C7 0.4979(3) 0.2972(2) 0.21772(17) 0.0301(10) Uani d . 1 4 . .
C C8 0.5328(3) 0.2388(2) 0.28580(16) 0.0344(11) Uani d . 1 4 . .
C C9 0.4336(3) 0.2665(2) 0.34811(16) 0.0349(11) Uani d . 1 4 . .
C C10 0.3029(4) 0.5168(2) 0.29733(16) 0.0437(12) Uani d . 1 4 . .
C C11 0.3469(3) 0.5421(2) 0.02716(16) 0.0416(11) Uani d . 1 4 . .
C C12 0.7128(4) 0.2228(2) 0.02437(17) 0.0428(12) Uani d . 1 4 . .
C C13 0.1076(3) 0.0400(2) 0.21832(16) 0.0370(10) Uani d . 1 4 . .
C C14 0.0628(3) 0.09610(19) 0.28544(16) 0.0300(10) Uani d . 1 4 . .
C C15 0.0789(3) 0.0489(2) 0.35197(16) 0.0335(10) Uani d . 1 4 . .
C C16 0.0308(3) 0.0923(2) 0.41458(15) 0.0272(10) Uani d . 1 4 . .
C C17 -0.0383(3) 0.1861(2) 0.41197(16) 0.0300(10) Uani d . 1 4 . .
C C18 -0.0500(3) 0.2338(2) 0.34686(16) 0.0310(11) Uani d . 1 4 . .
C C19 0.0006(3) 0.1904(2) 0.28279(16) 0.0288(10) Uani d . 1 4 . .
C C20 -0.0159(3) 0.2449(2) 0.21245(16) 0.0355(11) Uani d . 1 4 . .
C C21 0.0785(3) 0.1987(2) 0.15450(16) 0.0390(12) Uani d . 1 4 . .
C C22 0.2709(3) 0.0187(2) 0.21388(17) 0.0437(11) Uani d . 1 4 . .
C C23 0.1144(4) -0.0419(2) 0.48738(16) 0.0497(12) Uani d . 1 4 . .
C C24 -0.1827(4) 0.3079(2) 0.47324(17) 0.0472(12) Uani d . 1 4 . .
H H1 0.229284 0.377124 0.289174 0.045 Uiso d . 1 4 . .
H H3 0.314106 0.487379 0.155936 0.0402 Uiso d . 1 4 . .
H H6 0.627874 0.211478 0.15206 0.0349 Uiso d . 1 4 . .
H H8a 0.523519 0.169103 0.276183 0.0413 Uiso d . 1 4 . .
H H8b 0.634849 0.249268 0.298996 0.0413 Uiso d . 1 4 . .
H H9a 0.337109 0.237386 0.341366 0.0419 Uiso d . 1 4 . .
H H9b 0.477612 0.244005 0.392266 0.0419 Uiso d . 1 4 . .
H H10a 0.396496 0.550278 0.292131 0.0524 Uiso d . 1 4 . .
H H10b 0.237013 0.539716 0.26024 0.0524 Uiso d . 1 4 . .
H H11a 0.343252 0.568724 -0.020729 0.0499 Uiso d . 1 4 . .
H H11b 0.248601 0.523434 0.042067 0.0499 Uiso d . 1 4 . .
H H11c 0.38554 0.591309 0.059487 0.0499 Uiso d . 1 4 . .
H H12a 0.752635 0.216224 -0.023333 0.0513 Uiso d . 1 4 . .
H H12b 0.791882 0.237308 0.057458 0.0513 Uiso d . 1 4 . .
H H12c 0.665196 0.161952 0.038152 0.0513 Uiso d . 1 4 . .
H H13 0.061923 -0.024214 0.221065 0.0444 Uiso d . 1 4 . .
H H15 0.124753 -0.015423 0.353911 0.0402 Uiso d . 1 4 . .
H H18 -0.093988 0.298619 0.345199 0.0372 Uiso d . 1 4 . .
H H20a 0.012609 0.31302 0.218823 0.0425 Uiso d . 1 4 . .
H H20b -0.118321 0.244051 0.197835 0.0425 Uiso d . 1 4 . .
H H21a 0.052486 0.226707 0.10869 0.0468 Uiso d . 1 4 . .
H H21b 0.181588 0.210629 0.164728 0.0468 Uiso d . 1 4 . .
H H22a 0.324653 0.07989 0.208995 0.0524 Uiso d . 1 4 . .
H H22b 0.301603 -0.017143 0.256005 0.0524 Uiso d . 1 4 . .
H H23a 0.120147 -0.061226 0.537046 0.0597 Uiso d . 1 4 . .
H H23b 0.059956 -0.091076 0.46086 0.0597 Uiso d . 1 4 . .
H H23c 0.212938 -0.036144 0.467955 0.0597 Uiso d . 1 4 . .
H H24a -0.214712 0.324831 0.520983 0.0566 Uiso d . 1 4 . .
H H24b -0.127992 0.36243 0.453042 0.0566 Uiso d . 1 4 . .
H H24c -0.267876 0.294193 0.443745 0.0566 Uiso d . 1 4 . .
H H1n 0.374(3) 0.391(2) 0.3865(16) 0.0416 Uiso d . 1 4 . .
H H2n 0.100(3) 0.065(2) 0.1185(16) 0.0452 Uiso d . 1 4 . .
H H1o 0.150(3) 0.547(3) 0.3609(18) 0.0516 Uiso d . 1 4 . .
H H4o 0.378(4) -0.059(3) 0.153(2) 0.0601 Uiso d . 1 4 . .

loop_
_atom_site_aniso_label
_atom_site_aniso_U_11
_atom_site_aniso_U_22
_atom_site_aniso_U_33
_atom_site_aniso_U_12
_atom_site_aniso_U_13
_atom_site_aniso_U_23
_atom_site_aniso_type_symbol
O1 0.0483(13) 0.0424(12) 0.0382(13) 0.0103(13) 0.0071(12) -0.0063(11) O
O2 0.0428(12) 0.0309(11) 0.0314(12) 0.0109(11) -0.0027(11) 0.0004(10) O
O3 0.0382(12) 0.0343(11) 0.0275(12) 0.0090(10) 0.0026(11) -0.0006(10) O
O4 0.0534(16) 0.0548(14) 0.0420(13) 0.0117(14) 0.0041(13) -0.0150(13) O
O5 0.0462(13) 0.0283(11) 0.0320(12) 0.0061(10) -0.0031(11) 0.0022(10) O
O6 0.0453(13) 0.0380(12) 0.0275(12) 0.0155(11) -0.0011(12) -0.0016(10) O
N1 0.0477(18) 0.0299(14) 0.0266(16) 0.0080(14) 0.0035(15) -0.0023(12) N
N2 0.0456(18) 0.0375(16) 0.0300(17) -0.0004(14) 0.0011(14) -0.0043(13) N
C1 0.046(2) 0.0340(18) 0.0328(18) 0.0017(16) 0.0025(18) 0.0002(15) C
C2 0.0337(18) 0.0305(16) 0.0316(18) 0.0013(15) -0.0035(17) -0.0027(14) C
C3 0.0390(18) 0.0272(17) 0.0345(19) 0.0111(14) -0.0050(16) -0.0048(15) C
C4 0.0337(17) 0.0296(17) 0.0261(18) 0.0010(15) -0.0089(16) -0.0028(14) C
C5 0.0261(17) 0.0301(17) 0.0281(19) 0.0014(15) -0.0033(16) -0.0054(14) C
C6 0.0291(18) 0.0274(15) 0.0307(19) 0.0043(15) -0.0019(17) -0.0025(15) C
C7 0.0340(17) 0.0262(16) 0.0301(18) 0.0008(14) 0.0000(18) -0.0002(15) C
C8 0.045(2) 0.0289(17) 0.0292(18) 0.0029(15) -0.0014(18) -0.0017(14) C
C9 0.041(2) 0.0311(17) 0.032(2) 0.0008(16) -0.0043(18) 0.0029(14) C
C10 0.049(2) 0.044(2) 0.039(2) 0.0104(17) 0.0029(17) 0.0029(16) C
C11 0.055(2) 0.0323(17) 0.0374(19) 0.0135(17) -0.0089(17) 0.0043(17) C
C12 0.050(2) 0.049(2) 0.0290(17) 0.0168(18) 0.0033(18) -0.0008(16) C
C13 0.0417(19) 0.0336(17) 0.0356(19) 0.0008(16) 0.0005(17) -0.0030(17) C
C14 0.0317(17) 0.0310(16) 0.0272(18) 0.0030(15) 0.0000(16) -0.0032(14) C
C15 0.0362(18) 0.0256(16) 0.0387(19) -0.0008(16) -0.0033(16) -0.0024(15) C
C16 0.0289(17) 0.0273(16) 0.0253(18) -0.0026(14) -0.0006(15) 0.0013(13) C
C17 0.0336(18) 0.0280(17) 0.0283(19) -0.0001(15) -0.0018(16) -0.0026(14) C
C18 0.0345(19) 0.0255(16) 0.033(2) -0.0016(15) -0.0054(17) -0.0031(15) C
C19 0.0284(17) 0.0314(17) 0.0266(17) -0.0034(14) -0.0029(17) 0.0013(15) C
C20 0.038(2) 0.0336(17) 0.034(2) -0.0040(15) -0.0028(18) 0.0034(15) C
C21 0.039(2) 0.046(2) 0.032(2) -0.0051(18) -0.0013(18) 0.0079(15) C
C22 0.046(2) 0.047(2) 0.0387(18) 0.0051(17) 0.0048(18) -0.0078(18) C
C23 0.076(3) 0.0306(17) 0.042(2) 0.0087(19) -0.005(2) 0.0031(16) C
C24 0.054(2) 0.050(2) 0.0378(19) 0.0244(19) -0.001(2) -0.0094(17) C

loop_
_atom_type_symbol
_atom_type_scat_Cromer_Mann_a1
_atom_type_scat_Cromer_Mann_a2
_atom_type_scat_Cromer_Mann_a3
_atom_type_scat_Cromer_Mann_a4
_atom_type_scat_Cromer_Mann_b1
_atom_type_scat_Cromer_Mann_b2
_atom_type_scat_Cromer_Mann_b3
_atom_type_scat_Cromer_Mann_b4
_atom_type_scat_Cromer_Mann_c
_atom_type_scat_dispersion_real
_atom_type_scat_dispersion_imag
_atom_type_scat_source
C 2.31 1.02 1.5886 0.865 20.843901 10.2075 0.5687 51.651199 0.2156 0.0033 0.0016 'International Tables Vol C tables 4.2.6.8 and 6.1.1.4'
H 0.493002 0.322912 0.140191 0.04081 10.5109 26.1257 3.14236 57.799702 0.003038 0.0000 0.0000 'International Tables Vol C tables 4.2.6.8 and 6.1.1.4'
N 12.2126 3.1322 2.0125 1.1663 0.0057 9.8933 28.997499 0.5826 -11.529 0.0061 0.0033 'International Tables Vol C tables 4.2.6.8 and 6.1.1.4'
O 3.0485 2.2868 1.5463 0.867 13.2771 5.7011 0.3239 32.908901 0.2508 0.0106 0.0060 'International Tables Vol C tables 4.2.6.8 and 6.1.1.4'

loop_
_geom_angle_atom_site_label_1
_geom_angle_atom_site_label_2
_geom_angle_atom_site_label_3
_geom_angle_site_symmetry_1
_geom_angle_site_symmetry_2
_geom_angle_site_symmetry_3
_geom_angle
_geom_angle_publ_flag
C10 O1 H1o . . . 109(2) ?
C4 O2 C11 . . . 116.8(2) ?
C5 O3 C12 . . . 116.5(2) ?
C22 O4 H4o . . . 108(3) ?
C16 O5 C23 . . . 116.8(2) ?
C17 O6 C24 . . . 116.5(2) ?
C1 N1 C9 . . . 109.6(2) ?
C1 N1 H1n . . . 105(2) ?
C9 N1 H1n . . . 108.6(19) ?
C13 N2 C21 . . . 112.7(2) ?
C13 N2 H2n . . . 104(2) ?
C21 N2 H2n . . . 109(2) ?
N1 C1 C2 . . . 107.6(2) ?
N1 C1 C10 . . . 107.7(2) ?
N1 C1 H1 . . . 113.3918 ?
C2 C1 C10 . . . 113.7(2) ?
C2 C1 H1 . . . 107.3416 ?
C10 C1 H1 . . . 107.3033 ?
C1 C2 C3 . . . 120.8(2) ?
C1 C2 C7 . . . 120.2(3) ?
C3 C2 C7 . . . 119.0(3) ?
C2 C3 C4 . . . 121.5(3) ?
C2 C3 H3 . . . 119.2635 ?
C4 C3 H3 . . . 119.2645 ?
O2 C4 C3 . . . 125.8(3) ?
O2 C4 C5 . . . 115.0(2) ?
C3 C4 C5 . . . 119.2(3) ?
O3 C5 C4 . . . 115.5(2) ?
O3 C5 C6 . . . 125.4(2) ?
C4 C5 C6 . . . 119.0(3) ?
C5 C6 C7 . . . 121.5(3) ?
C5 C6 H6 . . . 119.2431 ?
C7 C6 H6 . . . 119.242 ?
C2 C7 C6 . . . 119.7(3) ?
C2 C7 C8 . . . 121.3(3) ?
C6 C7 C8 . . . 119.0(2) ?
C7 C8 C9 . . . 112.8(2) ?
C7 C8 H8a . . . 109.4715 ?
C7 C8 H8b . . . 109.4718 ?
C9 C8 H8a . . . 109.4708 ?
C9 C8 H8b . . . 109.4709 ?
H8a C8 H8b . . . 105.924 ?
N1 C9 C8 . . . 108.1(2) ?
N1 C9 H9a . . . 109.4715 ?
N1 C9 H9b . . . 109.4715 ?
C8 C9 H9a . . . 109.4708 ?
C8 C9 H9b . . . 109.4708 ?
H9a C9 H9b . . . 110.8097 ?
O1 C10 C1 . . . 110.4(2) ?
O1 C10 H10a . . . 109.4717 ?
O1 C10 H10b . . . 109.4714 ?
C1 C10 H10a . . . 109.4713 ?
C1 C10 H10b . . . 109.4709 ?
H10a C10 H10b . . . 108.4859 ?
O2 C11 H11a . . . 109.471 ?
O2 C11 H11b . . . 109.4716 ?
O2 C11 H11c . . . 109.4709 ?
H11a C11 H11b . . . 109.4714 ?
H11a C11 H11c . . . 109.4708 ?
H11b C11 H11c . . . 109.4716 ?
O3 C12 H12a . . . 109.4718 ?
O3 C12 H12b . . . 109.4712 ?
O3 C12 H12c . . . 109.4707 ?
H12a C12 H12b . . . 109.4716 ?
H12a C12 H12c . . . 109.4715 ?
H12b C12 H12c . . . 109.4704 ?
N2 C13 C14 . . . 110.3(2) ?
N2 C13 C22 . . . 112.6(2) ?
N2 C13 H13 . . . 108.2749 ?
C14 C13 C22 . . . 113.7(2) ?
C14 C13 H13 . . . 107.0055 ?
C22 C13 H13 . . . 104.4393 ?
C13 C14 C15 . . . 118.3(2) ?
C13 C14 C19 . . . 122.3(3) ?
C15 C14 C19 . . . 119.3(3) ?
C14 C15 C16 . . . 121.5(3) ?
C14 C15 H15 . . . 119.2572 ?
C16 C15 H15 . . . 119.2563 ?
O5 C16 C15 . . . 125.6(2) ?
O5 C16 C17 . . . 114.9(2) ?
C15 C16 C17 . . . 119.5(3) ?
O6 C17 C16 . . . 115.6(2) ?
O6 C17 C18 . . . 125.5(3) ?
C16 C17 C18 . . . 118.9(3) ?
C17 C18 C19 . . . 121.8(3) ?
C17 C18 H18 . . . 119.0863 ?
C19 C18 H18 . . . 119.0868 ?
C14 C19 C18 . . . 118.8(3) ?
C14 C19 C20 . . . 121.1(3) ?
C18 C19 C20 . . . 120.0(2) ?
C19 C20 C21 . . . 111.2(2) ?
C19 C20 H20a . . . 109.4705 ?
C19 C20 H20b . . . 109.4713 ?
C21 C20 H20a . . . 109.4716 ?
C21 C20 H20b . . . 109.4716 ?
H20a C20 H20b . . . 107.6461 ?
N2 C21 C20 . . . 108.8(2) ?
N2 C21 H21a . . . 109.4714 ?
N2 C21 H21b . . . 109.471 ?
C20 C21 H21a . . . 109.4707 ?
C20 C21 H21b . . . 109.4716 ?
H21a C21 H21b . . . 110.1482 ?
O4 C22 C13 . . . 107.5(2) ?
O4 C22 H22a . . . 109.4708 ?
O4 C22 H22b . . . 109.4708 ?
C13 C22 H22a . . . 109.4715 ?
C13 C22 H22b . . . 109.4715 ?
H22a C22 H22b . . . 111.3954 ?
O5 C23 H23a . . . 109.471 ?
O5 C23 H23b . . . 109.4715 ?
O5 C23 H23c . . . 109.4711 ?
H23a C23 H23b . . . 109.4715 ?
H23a C23 H23c . . . 109.4704 ?
H23b C23 H23c . . . 109.4719 ?
O6 C24 H24a . . . 109.4707 ?
O6 C24 H24b . . . 109.4717 ?
O6 C24 H24c . . . 109.4719 ?
H24a C24 H24b . . . 109.4711 ?
H24a C24 H24c . . . 109.4706 ?
H24b C24 H24c . . . 109.4714 ?

loop_
_geom_bond_atom_site_label_1
_geom_bond_atom_site_label_2
_geom_bond_site_symmetry_1
_geom_bond_site_symmetry_2
_geom_bond_distance
_geom_bond_publ_flag
O1 C10 . . 1.412(4) ?
O1 H1o . . 0.83(3) ?
O2 C4 . . 1.371(4) ?
O2 C11 . . 1.424(4) ?
O3 C5 . . 1.361(4) ?
O3 C12 . . 1.425(4) ?
O4 C22 . . 1.416(4) ?
O4 H4o . . 0.79(3) ?
O5 C16 . . 1.369(3) ?
O5 C23 . . 1.425(4) ?
O6 C17 . . 1.362(4) ?
O6 C24 . . 1.439(4) ?
N1 C1 . . 1.468(4) ?
N1 C9 . . 1.464(4) ?
N1 H1n . . 0.83(3) ?
N2 C13 . . 1.481(4) ?
N2 C21 . . 1.472(4) ?
N2 H2n . . 0.86(3) ?
C1 C2 . . 1.539(4) ?
C1 C10 . . 1.493(4) ?
C1 H1 . . 0.96 ?
C2 C3 . . 1.405(4) ?
C2 C7 . . 1.375(4) ?
C3 C4 . . 1.381(4) ?
C3 H3 . . 0.96 ?
C4 C5 . . 1.406(4) ?
C5 C6 . . 1.379(4) ?
C6 C7 . . 1.398(4) ?
C6 H6 . . 0.96 ?
C7 C8 . . 1.522(4) ?
C8 C9 . . 1.508(4) ?
C8 H8a . . 0.96 ?
C8 H8b . . 0.96 ?
C9 H9a . . 0.96 ?
C9 H9b . . 0.96 ?
C10 H10a . . 0.96 ?
C10 H10b . . 0.96 ?
C11 H11a . . 0.96 ?
C11 H11b . . 0.96 ?
C11 H11c . . 0.96 ?
C12 H12a . . 0.96 ?
C12 H12b . . 0.96 ?
C12 H12c . . 0.96 ?
C13 C14 . . 1.513(4) ?
C13 C22 . . 1.498(4) ?
C13 H13 . . 0.96 ?
C14 C15 . . 1.398(4) ?
C14 C19 . . 1.389(4) ?
C15 C16 . . 1.372(4) ?
C15 H15 . . 0.96 ?
C16 C17 . . 1.408(4) ?
C17 C18 . . 1.374(4) ?
C18 C19 . . 1.402(4) ?
C18 H18 . . 0.96 ?
C19 C20 . . 1.507(4) ?
C20 C21 . . 1.506(4) ?
C20 H20a . . 0.96 ?
C20 H20b . . 0.96 ?
C21 H21a . . 0.96 ?
C21 H21b . . 0.96 ?
C22 H22a . . 0.96 ?
C22 H22b . . 0.96 ?
C23 H23a . . 0.96 ?
C23 H23b . . 0.96 ?
C23 H23c . . 0.96 ?
C24 H24a . . 0.96 ?
C24 H24b . . 0.96 ?
C24 H24c . . 0.96 ?

loop_
_geom_hbond_atom_site_label_D
_geom_hbond_atom_site_label_H
_geom_hbond_atom_site_label_A
_geom_hbond_site_symmetry_D
_geom_hbond_site_symmetry_H
_geom_hbond_site_symmetry_A
_geom_hbond_distance_DH
_geom_hbond_distance_HA
_geom_hbond_distance_DA
_geom_hbond_angle_DHA
_geom_hbond_publ_flag
O1 H1o N2 . . 3_555 0.83(3) 1.92(3) 2.740(4) 169(3) yes
O4 H4o N1 . . 3_645 0.79(3) 2.03(3) 2.810(4) 172(4) yes
